data_7043434
loop_
_publ_author_name
'Camp, Cl\'ement'
'Toniolo, Davide'
'Andrez, Julie'
'P\'ecaut, Jacques'
'Mazzanti, Marinella'

_publ_section_title
;
 A versatile route to homo- and hetero-bimetallic 5f--5f and 3d--5f
 complexes supported by a redox active ligand framework
;
_journal_name_full 'Dalton Trans.'
_journal_paper_doi 10.1039/C7DT01993A
_journal_year 2017
_chemical_formula_moiety 'C48 H44 Cl2 N4 O6 U2, C4 H8 O'
_chemical_formula_sum 'C52 H52 Cl2 N4 O7 U2'
_chemical_formula_weight 1391.93
_space_group_crystal_system triclinic
_space_group_IT_number 2
_space_group_name_Hall '-P 1'
_space_group_name_H-M_alt 'P -1'
_symmetry_space_group_name_Hall '-P 1'
_symmetry_space_group_name_H-M 'P -1'
_atom_sites_solution_hydrogens geom
_atom_sites_solution_primary direct
_atom_sites_solution_secondary difmap
_audit_creation_method SHELXL-2016/6
_audit_update_record
;
2017-03-20 deposited with the CCDC.
2017-06-08 downloaded from the CCDC.
;
_cell_angle_alpha 76.376(3)
_cell_angle_beta 77.185(3)
_cell_angle_gamma 78.707(3)
_cell_formula_units_Z 4
_cell_length_a 11.7350(5)
_cell_length_b 19.9970(7)
_cell_length_c 22.9587(9)
_cell_measurement_reflns_used 17291
_cell_measurement_temperature 100.01(10)
_cell_measurement_theta_max 75.0370
_cell_measurement_theta_min 4.0190
_cell_volume 5046.6(4)
_computing_cell_refinement 'CrysAlisPro 1.171.38.43 (Rigaku OD, 2015)'
_computing_data_collection 'CrysAlisPro 1.171.38.43 (Rigaku OD, 2015)'
_computing_data_reduction 'CrysAlisPro 1.171.38.43 (Rigaku OD, 2015)'
_computing_molecular_graphics 'Olex2 (Dolomanov et al., 2009)'
_computing_publication_material 'CIFTAB (Sheldrick, 2016)'
_computing_structure_refinement 'SHELXL-2016/6 (Sheldrick, 2016)'
_computing_structure_solution 'SHELXT (Sheldrick, 2015)'
_diffrn_ambient_environment N~2~
_diffrn_ambient_temperature 100.01(10)
_diffrn_detector 'CCD plate'
_diffrn_detector_area_resol_mean 5.1333
_diffrn_detector_type Atlas
_diffrn_measured_fraction_theta_full 0.999
_diffrn_measured_fraction_theta_max 0.970
_diffrn_measurement_details
;
List of Runs (angles in degrees, time in seconds):

  # Type    Start    End  Width  t~exp~   \w     \q     \k     \f   Frames
#--------------------------------------------------------------------------
  1  \w    -66.00  29.00   1.00    4.00    --  -42.20  37.00 -90.00   95
  2  \w   -113.00 -17.00   1.00    4.00    --  -42.20 -57.00 -30.00   96
  3  \w    -67.00  28.00   1.00    4.00    --  -42.20  57.00 120.00   95
  4  \w     35.00  63.00   1.00    4.00    --   42.20-125.00-180.00   28
  5  \w     47.00  83.00   1.00    4.00    --   42.20 -99.00-120.00   36
  6  \w     37.00 115.00   1.00   16.00    --  109.26 -61.00  90.00   78
  7  \w     76.00 111.00   1.00   16.00    --  109.26-111.00-150.00   35
  8  \w    113.00 178.00   1.00   16.00    --  109.26  49.00 -61.00   65
  9  \w     76.00 102.00   1.00   16.00    --  109.26 178.00 150.00   26
 10  \w     33.00 125.00   1.00   16.00    --  109.26 -30.00-150.00   92
 11  \w     50.00 134.00   1.00   16.00    --  109.26 -45.00 -30.00   84
 12  \w     58.00  86.00   1.00   16.00    --  109.26 178.00-180.00   28
 13  \w    112.00 139.00   1.00   16.00    --  109.26 178.00-180.00   27
 14  \w     33.00  66.00   1.00   16.00    --  109.26 -30.00  60.00   33
 15  \w     71.00 115.00   1.00   16.00    --  109.26-111.00  30.00   44
 16  \w     98.00 138.00   1.00   16.00    --  109.26 -30.00  60.00   40
 17  \w     27.00  74.00   1.00   16.00    --  109.26 -94.00-120.00   47
 18  \w     84.00 109.00   1.00   16.00    --  109.26 -94.00-120.00   25
 19  \w     37.00 141.00   1.00   16.00    --  109.26 -77.00-120.00  104
 20  \w     85.00 178.00   1.00   16.00    --  109.26  30.00  30.00   93
 21  \w     61.00 106.00   1.00   16.00    --  109.26-111.00 120.00   45
;
_diffrn_measurement_device 'four-circle diffractometer'
_diffrn_measurement_device_type 'SuperNova, Dual, Cu at zero, Atlas'
_diffrn_measurement_method '\w scans'
_diffrn_radiation_monochromator mirror
_diffrn_radiation_probe x-ray
_diffrn_radiation_type 'Cu K\a'
_diffrn_radiation_wavelength 1.54184
_diffrn_reflns_av_R_equivalents 0.0464
_diffrn_reflns_av_unetI/netI 0.0617
_diffrn_reflns_Laue_measured_fraction_full 0.999
_diffrn_reflns_Laue_measured_fraction_max 0.970
_diffrn_reflns_limit_h_max 14
_diffrn_reflns_limit_h_min -11
_diffrn_reflns_limit_k_max 25
_diffrn_reflns_limit_k_min -23
_diffrn_reflns_limit_l_max 26
_diffrn_reflns_limit_l_min -28
_diffrn_reflns_number 38801
_diffrn_reflns_point_group_measured_fraction_full 0.999
_diffrn_reflns_point_group_measured_fraction_max 0.970
_diffrn_reflns_theta_full 67.684
_diffrn_reflns_theta_max 75.444
_diffrn_reflns_theta_min 3.908
_diffrn_source 'micro-focus sealed X-ray tube'
_diffrn_source_type 'SuperNova (Cu) X-ray Source'
_exptl_absorpt_coefficient_mu 19.340
_exptl_absorpt_correction_T_max 0.401
_exptl_absorpt_correction_T_min 0.199
_exptl_absorpt_correction_type gaussian
_exptl_absorpt_process_details
;
CrysAlisPro 1.171.38.43 (Rigaku Oxford Diffraction, 2015)
Numerical absorption correction based on gaussian integration over
a multifaceted crystal model.
Empirical absorption correction using spherical harmonics,
implemented in SCALE3 ABSPACK scaling algorithm.
;
_exptl_crystal_colour orange
_exptl_crystal_density_diffrn 1.832
_exptl_crystal_description plate
_exptl_crystal_F_000 2664
_exptl_crystal_size_max 0.145
_exptl_crystal_size_mid 0.109
_exptl_crystal_size_min 0.079
_refine_diff_density_max 1.543
_refine_diff_density_min -2.638
_refine_diff_density_rms 0.177
_refine_ls_extinction_method none
_refine_ls_goodness_of_fit_ref 0.994
_refine_ls_hydrogen_treatment constr
_refine_ls_matrix_type full
_refine_ls_number_parameters 1207
_refine_ls_number_reflns 20295
_refine_ls_number_restraints 0
_refine_ls_restrained_S_all 0.994
_refine_ls_R_factor_all 0.0449
_refine_ls_R_factor_gt 0.0363
_refine_ls_shift/su_max 0.002
_refine_ls_shift/su_mean 0.000
_refine_ls_structure_factor_coef Fsqd
_refine_ls_weighting_details 'w=1/[\s^2^(Fo^2^)+(0.0466P)^2^] where P=(Fo^2^+2Fc^2^)/3'
_refine_ls_weighting_scheme calc
_refine_ls_wR_factor_gt 0.0882
_refine_ls_wR_factor_ref 0.0931
_reflns_Friedel_coverage 0.000
_reflns_number_gt 17233
_reflns_number_total 20295
_reflns_threshold_expression 'I > 2\s(I)'
_cod_data_source_file c7dt01993a2.cif
_cod_data_source_block shelx
_cod_original_cell_volume 5046.6(3)
_cod_database_code 7043434
_shelx_shelxl_version_number 2016/6
_shelx_space_group_comment
;
The symmetry employed for this shelxl refinement is uniquely defined
by the following loop, which should always be used as a source of
symmetry information in preference to the above space-group names.
They are only intended as comments.
;

loop_
_space_group_symop_operation_xyz
'x, y, z'
'-x, -y, -z'

loop_
_atom_site_label
_atom_site_type_symbol
_atom_site_fract_x
_atom_site_fract_y
_atom_site_fract_z
_atom_site_U_iso_or_equiv
_atom_site_adp_type
_atom_site_occupancy
_atom_site_site_symmetry_order
_atom_site_calc_flag
_atom_site_refinement_flags_posn
_atom_site_refinement_flags_adp
U1 U 0.35922(2) 0.07360(2) 0.19872(2) 0.01908(5) Uani 1 1 d . .
U2 U 0.55215(2) -0.10407(2) 0.24015(2) 0.02260(5) Uani 1 1 d . .
U3 U 0.70668(2) 0.49301(2) 0.33841(2) 0.02150(5) Uani 1 1 d . .
U4 U 0.83551(2) 0.29700(2) 0.35969(2) 0.01948(5) Uani 1 1 d . .
Cl1 Cl 0.24546(13) 0.10227(7) 0.10520(6) 0.0258(3) Uani 1 1 d . .
Cl2 Cl 0.74600(17) -0.19595(8) 0.21898(9) 0.0426(4) Uani 1 1 d . .
Cl3 Cl 0.62277(15) 0.61420(7) 0.37502(8) 0.0337(3) Uani 1 1 d . .
Cl4 Cl 0.70634(13) 0.19653(7) 0.36965(8) 0.0302(3) Uani 1 1 d . .
O1 O 0.5256(4) 0.1030(2) 0.14532(19) 0.0227(8) Uani 1 1 d . .
O2 O 0.1899(4) 0.0867(2) 0.25829(19) 0.0241(8) Uani 1 1 d . .
O3 O 0.6711(4) -0.0308(2) 0.2295(2) 0.0252(9) Uani 1 1 d . .
O4 O 0.4508(4) -0.1861(2) 0.2539(2) 0.0318(10) Uani 1 1 d . .
O5 O 0.3232(4) 0.2007(2) 0.1876(2) 0.0288(9) Uani 1 1 d . .
O6 O 0.5759(4) -0.1401(2) 0.3476(2) 0.0295(10) Uani 1 1 d . .
O7 O 0.7988(4) 0.4768(2) 0.4127(2) 0.0261(9) Uani 1 1 d . .
O8 O 0.5852(4) 0.5196(2) 0.2768(2) 0.0270(9) Uani 1 1 d . .
O9 O 0.7942(4) 0.3008(2) 0.45612(19) 0.0239(8) Uani 1 1 d . .
O10 O 0.9371(4) 0.2704(2) 0.27562(19) 0.0248(8) Uani 1 1 d . .
O11 O 0.8190(4) 0.5720(2) 0.2562(2) 0.0320(10) Uani 1 1 d . .
O12 O 0.9750(4) 0.1996(2) 0.4022(2) 0.0273(9) Uani 1 1 d . .
O13 O 0.5266(11) 0.6645(5) 0.0303(4) 0.092(3) Uani 1 1 d . .
O14 O 0.1019(7) 0.5507(5) 0.0641(4) 0.080(2) Uani 1 1 d . .
N1 N 0.4818(5) 0.0886(2) 0.2728(2) 0.0239(10) Uani 1 1 d . .
N2 N 0.3742(5) -0.0209(2) 0.2878(2) 0.0217(10) Uani 1 1 d . .
N3 N 0.6069(4) -0.0551(3) 0.1295(2) 0.0221(10) Uani 1 1 d . .
N4 N 0.3863(5) -0.0515(3) 0.1872(2) 0.0218(10) Uani 1 1 d . .
N5 N 0.5883(4) 0.4235(2) 0.4306(2) 0.0222(10) Uani 1 1 d . .
N6 N 0.6649(5) 0.3822(3) 0.3259(2) 0.0225(10) Uani 1 1 d . .
N7 N 0.9874(4) 0.3584(2) 0.3808(2) 0.0223(10) Uani 1 1 d . .
N8 N 0.8691(4) 0.4073(2) 0.2900(2) 0.0210(10) Uani 1 1 d . .
C1 C 0.5975(5) 0.1470(3) 0.1449(3) 0.0237(11) Uani 1 1 d . .
C2 C 0.6499(6) 0.1849(3) 0.0895(3) 0.0299(13) Uani 1 1 d . .
H2 H 0.633111 0.179110 0.052499 0.036 Uiso 1 1 calc R U
C3 C 0.7256(6) 0.2306(3) 0.0873(3) 0.0332(14) Uani 1 1 d . .
H3 H 0.758971 0.256656 0.049261 0.040 Uiso 1 1 calc R U
C4 C 0.7532(6) 0.2384(3) 0.1414(4) 0.0334(15) Uani 1 1 d . .
H4 H 0.805612 0.269644 0.139910 0.040 Uiso 1 1 calc R U
C5 C 0.7050(6) 0.2013(3) 0.1962(3) 0.0307(14) Uani 1 1 d . .
H5 H 0.726804 0.205503 0.232513 0.037 Uiso 1 1 calc R U
C6 C 0.6230(5) 0.1565(3) 0.1997(3) 0.0260(12) Uani 1 1 d . .
C7 C 0.5743(6) 0.1201(3) 0.2586(3) 0.0283(13) Uani 1 1 d . .
H7 H 0.613587 0.118790 0.290971 0.034 Uiso 1 1 calc R U
C8 C 0.4467(6) 0.0547(3) 0.3343(3) 0.0249(12) Uani 1 1 d . .
C9 C 0.4665(6) 0.0751(3) 0.3846(3) 0.0275(13) Uani 1 1 d . .
H9 H 0.507405 0.113408 0.378959 0.033 Uiso 1 1 calc R U
C10 C 0.4270(7) 0.0400(3) 0.4425(3) 0.0326(14) Uani 1 1 d . .
H10 H 0.442670 0.053306 0.476744 0.039 Uiso 1 1 calc R U
C11 C 0.3638(6) -0.0154(3) 0.4514(3) 0.0298(13) Uani 1 1 d . .
H11 H 0.335475 -0.039074 0.491481 0.036 Uiso 1 1 calc R U
C12 C 0.3425(6) -0.0357(3) 0.4010(3) 0.0260(12) Uani 1 1 d . .
H12 H 0.298687 -0.072751 0.407166 0.031 Uiso 1 1 calc R U
C13 C 0.3851(6) -0.0019(3) 0.3412(3) 0.0244(12) Uani 1 1 d . .
C14 C 0.2764(5) -0.0591(3) 0.2934(3) 0.0217(11) Uani 1 1 d . .
H14 H 0.292805 -0.105807 0.320266 0.026 Uiso 1 1 calc R U
C15 C 0.1540(5) -0.0246(3) 0.3183(3) 0.0194(11) Uani 1 1 d . .
C16 C 0.0715(6) -0.0644(3) 0.3588(3) 0.0264(12) Uani 1 1 d . .
H16 H 0.096634 -0.112094 0.374612 0.032 Uiso 1 1 calc R U
C17 C -0.0455(6) -0.0357(3) 0.3761(3) 0.0283(13) Uani 1 1 d . .
H17 H -0.099839 -0.063945 0.402552 0.034 Uiso 1 1 calc R U
C18 C -0.0828(6) 0.0346(3) 0.3547(3) 0.0293(13) Uani 1 1 d . .
H18 H -0.162566 0.054447 0.366886 0.035 Uiso 1 1 calc R U
C19 C -0.0037(6) 0.0756(3) 0.3155(3) 0.0275(13) Uani 1 1 d . .
H19 H -0.029622 0.123405 0.300580 0.033 Uiso 1 1 calc R U
C20 C 0.1138(5) 0.0468(3) 0.2979(3) 0.0210(11) Uani 1 1 d . .
C21 C 0.7651(6) -0.0084(3) 0.1916(3) 0.0245(12) Uani 1 1 d . .
C22 C 0.8509(7) 0.0131(4) 0.2143(3) 0.0333(14) Uani 1 1 d . .
H22 H 0.842934 0.009599 0.256942 0.040 Uiso 1 1 calc R U
C23 C 0.9461(6) 0.0391(4) 0.1753(4) 0.0350(15) Uani 1 1 d . .
H23 H 1.003538 0.053037 0.191365 0.042 Uiso 1 1 calc R U
C24 C 0.9598(7) 0.0454(4) 0.1125(4) 0.0363(15) Uani 1 1 d . .
H24 H 1.025633 0.064013 0.086040 0.044 Uiso 1 1 calc R U
C25 C 0.8780(6) 0.0246(4) 0.0892(3) 0.0336(14) Uani 1 1 d . .
H25 H 0.887281 0.029208 0.046309 0.040 Uiso 1 1 calc R U
C26 C 0.7788(6) -0.0041(3) 0.1282(3) 0.0272(12) Uani 1 1 d . .
C27 C 0.6961(6) -0.0242(3) 0.1004(3) 0.0267(12) Uani 1 1 d . .
H27 H 0.707812 -0.014053 0.057144 0.032 Uiso 1 1 calc R U
C28 C 0.5277(5) -0.0677(3) 0.0962(3) 0.0216(11) Uani 1 1 d . .
C29 C 0.5591(6) -0.0825(3) 0.0381(3) 0.0263(12) Uani 1 1 d . .
H29 H 0.639160 -0.084494 0.017690 0.032 Uiso 1 1 calc R U
C30 C 0.4739(6) -0.0943(3) 0.0096(3) 0.0261(12) Uani 1 1 d . .
H30 H 0.495309 -0.104217 -0.030198 0.031 Uiso 1 1 calc R U
C31 C 0.3575(6) -0.0916(3) 0.0400(3) 0.0259(12) Uani 1 1 d . .
H31 H 0.299250 -0.099484 0.020546 0.031 Uiso 1 1 calc R U
C32 C 0.3244(6) -0.0775(3) 0.0980(3) 0.0243(12) Uani 1 1 d . .
H32 H 0.243954 -0.075511 0.117743 0.029 Uiso 1 1 calc R U
C33 C 0.4083(6) -0.0663(3) 0.1280(3) 0.0235(12) Uani 1 1 d . .
C34 C 0.2750(6) -0.0703(3) 0.2274(3) 0.0239(12) Uani 1 1 d . .
H34 H 0.207121 -0.037886 0.211638 0.029 Uiso 1 1 calc R U
C35 C 0.2559(7) -0.1447(3) 0.2323(3) 0.0315(15) Uani 1 1 d . .
C36 C 0.1494(7) -0.1593(4) 0.2267(3) 0.0359(16) Uani 1 1 d . .
H36 H 0.087100 -0.122124 0.218960 0.043 Uiso 1 1 calc R U
C37 C 0.1312(9) -0.2271(5) 0.2322(4) 0.047(2) Uani 1 1 d . .
H37 H 0.056919 -0.236310 0.228570 0.056 Uiso 1 1 calc R U
C38 C 0.2220(9) -0.2809(4) 0.2428(3) 0.047(2) Uani 1 1 d . .
H38 H 0.210505 -0.327346 0.245615 0.056 Uiso 1 1 calc R U
C39 C 0.3306(8) -0.2682(4) 0.2497(3) 0.0426(18) Uani 1 1 d . .
H39 H 0.392673 -0.305638 0.257265 0.051 Uiso 1 1 calc R U
C40 C 0.3469(7) -0.1994(4) 0.2452(3) 0.0337(15) Uani 1 1 d . .
C41 C 0.2944(7) 0.2407(4) 0.2358(4) 0.0367(16) Uani 1 1 d . .
H41A H 0.330049 0.214986 0.271469 0.044 Uiso 1 1 calc R U
H41B H 0.207732 0.251155 0.249030 0.044 Uiso 1 1 calc R U
C42 C 0.3452(13) 0.3053(5) 0.2079(6) 0.077(3) Uani 1 1 d . .
H42A H 0.303425 0.343746 0.228634 0.092 Uiso 1 1 calc R U
H42B H 0.430278 0.298358 0.209765 0.092 Uiso 1 1 calc R U
C43 C 0.3278(16) 0.3199(5) 0.1449(6) 0.105(6) Uani 1 1 d . .
H43A H 0.388087 0.347063 0.117723 0.126 Uiso 1 1 calc R U
H43B H 0.248350 0.346585 0.141235 0.126 Uiso 1 1 calc R U
C44 C 0.3402(7) 0.2495(3) 0.1288(3) 0.0371(16) Uani 1 1 d . .
H44A H 0.279660 0.249060 0.105070 0.045 Uiso 1 1 calc R U
H44B H 0.419560 0.237459 0.104584 0.045 Uiso 1 1 calc R U
C45 C 0.6533(7) -0.1107(4) 0.3747(4) 0.0378(16) Uani 1 1 d . .
H45A H 0.607594 -0.072245 0.394489 0.045 Uiso 1 1 calc R U
H45B H 0.718138 -0.092484 0.342886 0.045 Uiso 1 1 calc R U
C46 C 0.7025(10) -0.1700(4) 0.4212(4) 0.053(2) Uani 1 1 d . .
H46A H 0.652940 -0.170980 0.462310 0.064 Uiso 1 1 calc R U
H46B H 0.784585 -0.166504 0.423128 0.064 Uiso 1 1 calc R U
C47 C 0.6981(8) -0.2338(4) 0.3968(4) 0.047(2) Uani 1 1 d . .
H47A H 0.763851 -0.240629 0.362285 0.056 Uiso 1 1 calc R U
H47B H 0.699762 -0.276519 0.429044 0.056 Uiso 1 1 calc R U
C48 C 0.5793(8) -0.2135(4) 0.3762(4) 0.0444(19) Uani 1 1 d . .
H48A H 0.574166 -0.241267 0.346654 0.053 Uiso 1 1 calc R U
H48B H 0.513482 -0.220364 0.411384 0.053 Uiso 1 1 calc R U
C49 C 0.7744(5) 0.4746(3) 0.4726(3) 0.0243(12) Uani 1 1 d . .
C50 C 0.8510(6) 0.4982(3) 0.4998(3) 0.0301(13) Uani 1 1 d . .
H50 H 0.916180 0.519067 0.475158 0.036 Uiso 1 1 calc R U
C51 C 0.8317(6) 0.4910(4) 0.5619(3) 0.0319(14) Uani 1 1 d . .
H51 H 0.884635 0.507093 0.579477 0.038 Uiso 1 1 calc R U
C52 C 0.7371(7) 0.4609(3) 0.6001(3) 0.0328(14) Uani 1 1 d . .
H52 H 0.725430 0.455885 0.643124 0.039 Uiso 1 1 calc R U
C53 C 0.6602(6) 0.4385(3) 0.5729(3) 0.0307(13) Uani 1 1 d . .
H53 H 0.595160 0.417772 0.597949 0.037 Uiso 1 1 calc R U
C54 C 0.6762(6) 0.4456(3) 0.5104(3) 0.0259(12) Uani 1 1 d . .
C55 C 0.5964(5) 0.4161(3) 0.4866(3) 0.0251(12) Uani 1 1 d . .
H55 H 0.544629 0.388399 0.515841 0.030 Uiso 1 1 calc R U
C56 C 0.5141(5) 0.3846(3) 0.4147(3) 0.0221(11) Uani 1 1 d . .
C57 C 0.4116(6) 0.3643(3) 0.4530(3) 0.0282(13) Uani 1 1 d . .
H57 H 0.385024 0.378301 0.491169 0.034 Uiso 1 1 calc R U
C58 C 0.3483(6) 0.3230(4) 0.4346(3) 0.0293(13) Uani 1 1 d . .
H58 H 0.279789 0.307362 0.460950 0.035 Uiso 1 1 calc R U
C59 C 0.3854(6) 0.3050(3) 0.3783(3) 0.0275(13) Uani 1 1 d . .
H59 H 0.341173 0.277252 0.366191 0.033 Uiso 1 1 calc R U
C60 C 0.4856(5) 0.3262(3) 0.3388(3) 0.0238(11) Uani 1 1 d . .
H60 H 0.507876 0.314799 0.299522 0.029 Uiso 1 1 calc R U
C61 C 0.5541(5) 0.3651(3) 0.3579(3) 0.0203(11) Uani 1 1 d . .
C62 C 0.6958(5) 0.3823(3) 0.2594(3) 0.0219(11) Uani 1 1 d . .
H62 H 0.703851 0.333486 0.253568 0.026 Uiso 1 1 calc R U
C63 C 0.6076(5) 0.4284(3) 0.2219(3) 0.0231(11) Uani 1 1 d . .
C64 C 0.5821(5) 0.4064(3) 0.1735(3) 0.0266(12) Uani 1 1 d . .
H64 H 0.613595 0.360852 0.166589 0.032 Uiso 1 1 calc R U
C65 C 0.5102(6) 0.4515(4) 0.1349(3) 0.0324(14) Uani 1 1 d . .
H65 H 0.494233 0.436413 0.101662 0.039 Uiso 1 1 calc R U
C66 C 0.4621(6) 0.5178(3) 0.1449(3) 0.0315(14) Uani 1 1 d . .
H66 H 0.413453 0.548027 0.118628 0.038 Uiso 1 1 calc R U
C67 C 0.4854(6) 0.5398(3) 0.1935(3) 0.0297(13) Uani 1 1 d . .
H67 H 0.451355 0.584895 0.200795 0.036 Uiso 1 1 calc R U
C68 C 0.5588(6) 0.4959(3) 0.2317(3) 0.0273(13) Uani 1 1 d . .
C69 C 0.8516(5) 0.2938(3) 0.5015(3) 0.0223(11) Uani 1 1 d . .
C70 C 0.8025(6) 0.2630(3) 0.5604(3) 0.0270(12) Uani 1 1 d . .
H70 H 0.728878 0.246690 0.567443 0.032 Uiso 1 1 calc R U
C71 C 0.8595(7) 0.2557(3) 0.6089(3) 0.0303(13) Uani 1 1 d . .
H71 H 0.824794 0.234440 0.648728 0.036 Uiso 1 1 calc R U
C72 C 0.9685(6) 0.2797(3) 0.5995(3) 0.0293(13) Uani 1 1 d . .
H72 H 1.008634 0.273678 0.632445 0.035 Uiso 1 1 calc R U
C73 C 1.0161(6) 0.3120(3) 0.5418(3) 0.0275(12) Uani 1 1 d . .
H73 H 1.087876 0.330055 0.535551 0.033 Uiso 1 1 calc R U
C74 C 0.9606(5) 0.3188(3) 0.4915(3) 0.0218(11) Uani 1 1 d . .
C75 C 1.0144(5) 0.3559(3) 0.4332(3) 0.0245(12) Uani 1 1 d . .
H75 H 1.075449 0.380944 0.433172 0.029 Uiso 1 1 calc R U
C76 C 1.0482(5) 0.4009(3) 0.3267(3) 0.0232(11) Uani 1 1 d . .
C77 C 1.1579(5) 0.4190(3) 0.3221(3) 0.0249(12) Uani 1 1 d . .
H77 H 1.197128 0.404930 0.356053 0.030 Uiso 1 1 calc R U
C78 C 1.2115(6) 0.4582(3) 0.2675(3) 0.0276(13) Uani 1 1 d . .
H78 H 1.286647 0.471313 0.264177 0.033 Uiso 1 1 calc R U
C79 C 1.1532(6) 0.4774(3) 0.2186(3) 0.0268(12) Uani 1 1 d . .
H79 H 1.189911 0.502818 0.181000 0.032 Uiso 1 1 calc R U
C80 C 1.0425(6) 0.4603(3) 0.2232(3) 0.0270(13) Uani 1 1 d . .
H80 H 1.004806 0.473763 0.188766 0.032 Uiso 1 1 calc R U
C81 C 0.9849(5) 0.4233(3) 0.2783(3) 0.0222(11) Uani 1 1 d . .
C82 C 0.8212(5) 0.4082(3) 0.2354(3) 0.0211(11) Uani 1 1 d . .
H82 H 0.808463 0.457433 0.212566 0.025 Uiso 1 1 calc R U
C83 C 0.9005(5) 0.3636(3) 0.1917(3) 0.0205(11) Uani 1 1 d . .
C84 C 0.9179(6) 0.3882(3) 0.1294(3) 0.0262(12) Uani 1 1 d . .
H84 H 0.881385 0.433572 0.113494 0.031 Uiso 1 1 calc R U
C85 C 0.9883(6) 0.3471(4) 0.0897(3) 0.0283(13) Uani 1 1 d . .
H85 H 1.000503 0.364805 0.046913 0.034 Uiso 1 1 calc R U
C86 C 1.0404(6) 0.2805(3) 0.1126(3) 0.0272(12) Uani 1 1 d . .
H86 H 1.087473 0.252271 0.085457 0.033 Uiso 1 1 calc R U
C87 C 1.0241(5) 0.2550(3) 0.1751(3) 0.0277(13) Uani 1 1 d . .
H87 H 1.060977 0.209488 0.190531 0.033 Uiso 1 1 calc R U
C88 C 0.9537(6) 0.2957(3) 0.2157(3) 0.0232(11) Uani 1 1 d . .
C89 C 0.7707(7) 0.6182(4) 0.2053(4) 0.0436(18) Uani 1 1 d . .
H89A H 0.713571 0.657428 0.218905 0.052 Uiso 1 1 calc R U
H89B H 0.730677 0.592676 0.185620 0.052 Uiso 1 1 calc R U
C90 C 0.8778(8) 0.6439(4) 0.1620(4) 0.051(2) Uani 1 1 d . .
H90A H 0.915758 0.611281 0.134432 0.061 Uiso 1 1 calc R U
H90B H 0.856176 0.690550 0.137266 0.061 Uiso 1 1 calc R U
C91 C 0.9583(8) 0.6466(4) 0.2042(5) 0.052(2) Uani 1 1 d . .
H91A H 0.961356 0.695422 0.205163 0.063 Uiso 1 1 calc R U
H91B H 1.039426 0.623662 0.190485 0.063 Uiso 1 1 calc R U
C92 C 0.9062(7) 0.6084(4) 0.2666(4) 0.0440(18) Uani 1 1 d . .
H92A H 0.968241 0.575007 0.285614 0.053 Uiso 1 1 calc R U
H92B H 0.868328 0.641616 0.293673 0.053 Uiso 1 1 calc R U
C93 C 1.1030(6) 0.1901(4) 0.3794(3) 0.0326(14) Uani 1 1 d . .
H93A H 1.133677 0.234947 0.370274 0.039 Uiso 1 1 calc R U
H93B H 1.122430 0.170628 0.341913 0.039 Uiso 1 1 calc R U
C94 C 1.1544(7) 0.1399(4) 0.4305(4) 0.0465(19) Uani 1 1 d . .
H94A H 1.162307 0.164062 0.462073 0.056 Uiso 1 1 calc R U
H94B H 1.232623 0.114639 0.415168 0.056 Uiso 1 1 calc R U
C95 C 1.0630(8) 0.0910(4) 0.4550(3) 0.0405(17) Uani 1 1 d . .
H95A H 1.072309 0.056484 0.429043 0.049 Uiso 1 1 calc R U
H95B H 1.068070 0.066229 0.497344 0.049 Uiso 1 1 calc R U
C96 C 0.9479(7) 0.1406(3) 0.4524(3) 0.0335(14) Uani 1 1 d . .
H96A H 0.887207 0.117451 0.444483 0.040 Uiso 1 1 calc R U
H96B H 0.918000 0.156628 0.491450 0.040 Uiso 1 1 calc R U
C97 C 0.4481(12) 0.7070(6) 0.0706(7) 0.085(4) Uani 1 1 d . .
H97A H 0.392681 0.679131 0.101113 0.102 Uiso 1 1 calc R U
H97B H 0.401722 0.746844 0.047039 0.102 Uiso 1 1 calc R U
C98 C 0.5293(11) 0.7324(5) 0.1017(5) 0.064(3) Uani 1 1 d . .
H98A H 0.538755 0.701622 0.141469 0.076 Uiso 1 1 calc R U
H98B H 0.499939 0.780733 0.107536 0.076 Uiso 1 1 calc R U
C99 C 0.6447(12) 0.7280(6) 0.0547(6) 0.075(3) Uani 1 1 d . .
H99A H 0.642532 0.767997 0.019839 0.091 Uiso 1 1 calc R U
H99B H 0.713754 0.726515 0.073396 0.091 Uiso 1 1 calc R U
C100 C 0.6486(17) 0.6617(7) 0.0354(7) 0.100(5) Uani 1 1 d . .
H10A H 0.702483 0.659827 -0.004239 0.120 Uiso 1 1 calc R U
H10B H 0.673802 0.621032 0.066277 0.120 Uiso 1 1 calc R U
C101 C 0.1773(9) 0.6010(6) 0.0513(4) 0.061(3) Uani 1 1 d . .
H1A H 0.207052 0.601378 0.088350 0.073 Uiso 1 1 calc R U
H1B H 0.134242 0.647851 0.037399 0.073 Uiso 1 1 calc R U
C102 C 0.2779(8) 0.5824(4) 0.0024(4) 0.0471(19) Uani 1 1 d . .
H2A H 0.351021 0.597903 0.005530 0.057 Uiso 1 1 calc R U
H2B H 0.259029 0.602624 -0.038711 0.057 Uiso 1 1 calc R U
C103 C 0.2896(8) 0.5035(4) 0.0160(5) 0.050(2) Uani 1 1 d . .
H3A H 0.326579 0.484040 -0.020814 0.060 Uiso 1 1 calc R U
H3B H 0.335751 0.482155 0.048759 0.060 Uiso 1 1 calc R U
C104 C 0.1616(9) 0.4935(6) 0.0364(5) 0.059(3) Uani 1 1 d . .
H4A H 0.126889 0.492760 0.001016 0.070 Uiso 1 1 calc R U
H4B H 0.154521 0.449013 0.065998 0.070 Uiso 1 1 calc R U

loop_
_atom_site_aniso_label
_atom_site_aniso_U_11
_atom_site_aniso_U_22
_atom_site_aniso_U_33
_atom_site_aniso_U_23
_atom_site_aniso_U_13
_atom_site_aniso_U_12
U1 0.02255(10) 0.01825(8) 0.01918(9) -0.00472(6) -0.00720(7) -0.00460(6)
U2 0.02814(11) 0.01915(8) 0.02047(9) -0.00452(6) -0.00581(7) -0.00129(7)
U3 0.02079(10) 0.01910(8) 0.02643(10) -0.00714(7) -0.00521(7) -0.00325(7)
U4 0.01929(9) 0.01845(8) 0.02201(9) -0.00376(6) -0.00668(7) -0.00307(6)
Cl1 0.0270(7) 0.0306(6) 0.0235(6) -0.0075(5) -0.0099(5) -0.0042(5)
Cl2 0.0429(9) 0.0281(7) 0.0448(9) -0.0053(6) 0.0031(7) 0.0079(6)
Cl3 0.0365(8) 0.0240(6) 0.0404(8) -0.0117(6) -0.0010(6) -0.0046(6)
Cl4 0.0273(7) 0.0236(6) 0.0432(8) -0.0065(6) -0.0113(6) -0.0068(5)
O1 0.024(2) 0.0230(18) 0.024(2) -0.0062(15) -0.0029(16) -0.0108(16)
O2 0.028(2) 0.0228(18) 0.022(2) -0.0057(15) -0.0017(16) -0.0043(16)
O3 0.028(2) 0.0228(18) 0.027(2) -0.0053(16) -0.0111(17) -0.0010(16)
O4 0.039(3) 0.0170(18) 0.036(2) -0.0070(17) -0.002(2) -0.0020(17)
O5 0.035(2) 0.0197(18) 0.035(2) -0.0070(17) -0.0074(19) -0.0090(17)
O6 0.040(3) 0.0227(19) 0.027(2) -0.0027(17) -0.0146(19) -0.0005(18)
O7 0.021(2) 0.030(2) 0.029(2) -0.0103(17) -0.0042(17) -0.0036(17)
O8 0.028(2) 0.0182(17) 0.038(2) -0.0079(17) -0.0126(19) 0.0003(16)
O9 0.026(2) 0.0276(19) 0.020(2) -0.0062(16) -0.0049(16) -0.0069(17)
O10 0.030(2) 0.0249(19) 0.0190(19) -0.0076(15) -0.0019(16) -0.0021(17)
O11 0.030(2) 0.025(2) 0.045(3) -0.0105(19) -0.009(2) -0.0067(18)
O12 0.025(2) 0.028(2) 0.028(2) -0.0062(17) -0.0053(17) -0.0023(17)
O13 0.141(10) 0.068(5) 0.075(6) -0.011(4) -0.035(6) -0.024(6)
O14 0.052(4) 0.096(6) 0.078(5) -0.008(5) 0.011(4) -0.015(4)
N1 0.026(3) 0.020(2) 0.033(3) -0.0133(19) -0.012(2) -0.0016(19)
N2 0.028(3) 0.019(2) 0.022(2) -0.0063(18) -0.0065(19) -0.0080(19)
N3 0.022(2) 0.023(2) 0.023(2) -0.0081(18) -0.0038(19) -0.0021(18)
N4 0.026(3) 0.025(2) 0.019(2) -0.0077(18) -0.0023(19) -0.0106(19)
N5 0.021(2) 0.019(2) 0.028(3) -0.0105(18) -0.007(2) 0.0032(18)
N6 0.026(3) 0.024(2) 0.019(2) -0.0035(18) -0.0038(19) -0.0083(19)
N7 0.018(2) 0.021(2) 0.024(2) -0.0017(18) -0.0022(19) 0.0021(18)
N8 0.017(2) 0.020(2) 0.030(3) -0.0041(18) -0.0069(19) -0.0084(17)
C1 0.016(3) 0.024(2) 0.034(3) -0.012(2) -0.006(2) 0.000(2)
C2 0.029(3) 0.028(3) 0.037(3) -0.010(3) -0.005(3) -0.009(2)
C3 0.027(3) 0.029(3) 0.043(4) -0.011(3) 0.001(3) -0.008(3)
C4 0.025(3) 0.026(3) 0.055(4) -0.011(3) -0.014(3) -0.009(2)
C5 0.029(3) 0.027(3) 0.043(4) -0.014(3) -0.016(3) 0.000(2)
C6 0.021(3) 0.024(3) 0.036(3) -0.010(2) -0.008(2) -0.004(2)
C7 0.035(3) 0.022(3) 0.034(3) -0.012(2) -0.017(3) 0.000(2)
C8 0.029(3) 0.017(2) 0.034(3) -0.008(2) -0.018(3) 0.003(2)
C9 0.031(3) 0.026(3) 0.029(3) -0.010(2) -0.015(3) 0.005(2)
C10 0.042(4) 0.030(3) 0.031(3) -0.014(3) -0.020(3) 0.009(3)
C11 0.039(4) 0.028(3) 0.022(3) -0.005(2) -0.012(3) 0.003(3)
C12 0.031(3) 0.025(3) 0.023(3) -0.007(2) -0.011(2) 0.001(2)
C13 0.029(3) 0.021(2) 0.025(3) -0.003(2) -0.013(2) -0.002(2)
C14 0.027(3) 0.019(2) 0.015(2) -0.0019(19) 0.001(2) -0.003(2)
C15 0.020(3) 0.020(2) 0.020(3) -0.006(2) -0.006(2) -0.002(2)
C16 0.034(3) 0.024(3) 0.021(3) -0.007(2) -0.004(2) -0.005(2)
C17 0.032(3) 0.034(3) 0.023(3) -0.007(2) -0.004(2) -0.014(3)
C18 0.031(3) 0.033(3) 0.026(3) -0.010(2) -0.006(3) -0.005(3)
C19 0.030(3) 0.030(3) 0.024(3) -0.005(2) -0.012(2) -0.002(2)
C20 0.021(3) 0.022(2) 0.022(3) -0.007(2) -0.006(2) -0.002(2)
C21 0.024(3) 0.019(2) 0.034(3) -0.009(2) -0.010(2) -0.002(2)
C22 0.039(4) 0.034(3) 0.033(3) -0.009(3) -0.017(3) -0.003(3)
C23 0.029(3) 0.036(3) 0.044(4) -0.012(3) -0.011(3) -0.006(3)
C24 0.036(4) 0.033(3) 0.044(4) -0.007(3) -0.012(3) -0.010(3)
C25 0.033(4) 0.036(3) 0.034(4) -0.009(3) -0.005(3) -0.007(3)
C26 0.028(3) 0.025(3) 0.030(3) -0.006(2) -0.010(3) -0.001(2)
C27 0.035(3) 0.024(3) 0.024(3) -0.008(2) -0.010(3) -0.004(2)
C28 0.025(3) 0.020(2) 0.021(3) -0.009(2) -0.006(2) 0.000(2)
C29 0.028(3) 0.027(3) 0.026(3) -0.008(2) -0.004(2) -0.008(2)
C30 0.040(4) 0.027(3) 0.016(3) -0.011(2) -0.004(2) -0.009(3)
C31 0.033(3) 0.024(3) 0.025(3) -0.005(2) -0.009(2) -0.009(2)
C32 0.029(3) 0.022(2) 0.022(3) -0.003(2) -0.004(2) -0.010(2)
C33 0.032(3) 0.020(2) 0.021(3) -0.005(2) -0.007(2) -0.007(2)
C34 0.031(3) 0.021(2) 0.024(3) -0.011(2) -0.003(2) -0.008(2)
C35 0.055(4) 0.027(3) 0.017(3) -0.010(2) 0.001(3) -0.019(3)
C36 0.044(4) 0.043(4) 0.029(3) -0.009(3) -0.009(3) -0.021(3)
C37 0.066(6) 0.048(4) 0.036(4) -0.004(3) -0.013(4) -0.034(4)
C38 0.082(6) 0.039(4) 0.031(4) -0.014(3) -0.004(4) -0.037(4)
C39 0.067(5) 0.026(3) 0.031(4) -0.009(3) 0.010(3) -0.015(3)
C40 0.046(4) 0.033(3) 0.029(3) -0.016(3) -0.001(3) -0.015(3)
C41 0.041(4) 0.029(3) 0.046(4) -0.021(3) -0.015(3) 0.003(3)
C42 0.116(10) 0.036(4) 0.091(9) -0.022(5) -0.026(7) -0.022(6)
C43 0.218(18) 0.027(4) 0.100(9) 0.014(5) -0.095(11) -0.047(7)
C44 0.045(4) 0.028(3) 0.038(4) 0.004(3) -0.019(3) -0.003(3)
C45 0.051(5) 0.028(3) 0.041(4) -0.007(3) -0.023(3) -0.008(3)
C46 0.081(7) 0.035(4) 0.051(5) 0.000(3) -0.037(5) -0.006(4)
C47 0.061(5) 0.037(4) 0.049(5) 0.005(3) -0.031(4) -0.013(4)
C48 0.053(5) 0.039(4) 0.042(4) 0.008(3) -0.022(4) -0.013(3)
C49 0.023(3) 0.023(3) 0.030(3) -0.015(2) -0.009(2) 0.005(2)
C50 0.027(3) 0.030(3) 0.037(4) -0.014(3) -0.009(3) -0.001(2)
C51 0.029(3) 0.037(3) 0.038(4) -0.016(3) -0.015(3) -0.003(3)
C52 0.042(4) 0.032(3) 0.029(3) -0.010(3) -0.012(3) -0.005(3)
C53 0.028(3) 0.028(3) 0.036(3) -0.011(3) -0.006(3) 0.000(2)
C54 0.026(3) 0.022(2) 0.032(3) -0.008(2) -0.012(3) 0.000(2)
C55 0.020(3) 0.027(3) 0.029(3) -0.009(2) -0.004(2) -0.003(2)
C56 0.016(3) 0.023(2) 0.029(3) -0.007(2) -0.005(2) -0.004(2)
C57 0.027(3) 0.028(3) 0.029(3) -0.004(2) -0.007(3) -0.003(2)
C58 0.018(3) 0.037(3) 0.033(3) -0.009(3) -0.003(2) -0.005(2)
C59 0.025(3) 0.030(3) 0.031(3) -0.005(2) -0.009(3) -0.008(2)
C60 0.023(3) 0.029(3) 0.023(3) -0.007(2) -0.007(2) -0.007(2)
C61 0.017(3) 0.017(2) 0.029(3) -0.002(2) -0.009(2) -0.0032(19)
C62 0.022(3) 0.023(2) 0.022(3) -0.006(2) -0.006(2) -0.003(2)
C63 0.019(3) 0.025(3) 0.026(3) -0.005(2) -0.007(2) -0.003(2)
C64 0.022(3) 0.030(3) 0.030(3) -0.003(2) -0.011(2) -0.006(2)
C65 0.029(3) 0.037(3) 0.034(3) -0.001(3) -0.018(3) -0.007(3)
C66 0.029(3) 0.032(3) 0.034(3) 0.000(3) -0.012(3) -0.005(3)
C67 0.023(3) 0.024(3) 0.041(4) -0.004(3) -0.008(3) -0.002(2)
C68 0.028(3) 0.023(3) 0.033(3) -0.002(2) -0.013(3) -0.007(2)
C69 0.025(3) 0.020(2) 0.021(3) -0.003(2) -0.003(2) -0.004(2)
C70 0.027(3) 0.028(3) 0.025(3) -0.003(2) -0.002(2) -0.006(2)
C71 0.042(4) 0.028(3) 0.021(3) -0.002(2) -0.007(3) -0.008(3)
C72 0.033(3) 0.032(3) 0.024(3) -0.007(2) -0.007(3) -0.004(3)
C73 0.025(3) 0.031(3) 0.027(3) -0.005(2) -0.008(2) -0.005(2)
C74 0.021(3) 0.023(2) 0.025(3) -0.009(2) -0.008(2) -0.001(2)
C75 0.021(3) 0.023(2) 0.030(3) -0.002(2) -0.009(2) -0.001(2)
C76 0.024(3) 0.020(2) 0.025(3) -0.006(2) -0.006(2) -0.002(2)
C77 0.023(3) 0.025(3) 0.029(3) -0.006(2) -0.010(2) -0.002(2)
C78 0.020(3) 0.030(3) 0.034(3) -0.004(2) -0.006(2) -0.010(2)
C79 0.026(3) 0.023(3) 0.029(3) -0.003(2) -0.002(2) -0.005(2)
C80 0.029(3) 0.024(3) 0.029(3) -0.001(2) -0.010(3) -0.008(2)
C81 0.024(3) 0.017(2) 0.029(3) -0.008(2) -0.009(2) -0.003(2)
C82 0.021(3) 0.020(2) 0.023(3) -0.006(2) -0.005(2) -0.004(2)
C83 0.021(3) 0.024(2) 0.020(3) -0.004(2) -0.006(2) -0.008(2)
C84 0.028(3) 0.025(3) 0.028(3) -0.006(2) -0.008(2) -0.007(2)
C85 0.027(3) 0.037(3) 0.024(3) -0.010(2) -0.001(2) -0.011(3)
C86 0.024(3) 0.035(3) 0.027(3) -0.016(2) -0.005(2) -0.005(2)
C87 0.019(3) 0.029(3) 0.039(3) -0.011(3) -0.012(3) 0.001(2)
C88 0.027(3) 0.023(3) 0.024(3) -0.007(2) -0.009(2) -0.005(2)
C89 0.046(4) 0.028(3) 0.053(5) 0.006(3) -0.011(4) -0.012(3)
C90 0.057(5) 0.039(4) 0.055(5) 0.001(4) -0.005(4) -0.021(4)
C91 0.043(5) 0.032(3) 0.080(6) -0.007(4) -0.002(4) -0.013(3)
C92 0.033(4) 0.040(4) 0.066(5) -0.027(4) -0.001(4) -0.013(3)
C93 0.023(3) 0.032(3) 0.046(4) -0.019(3) -0.008(3) 0.001(2)
C94 0.038(4) 0.044(4) 0.065(5) -0.017(4) -0.031(4) 0.010(3)
C95 0.057(5) 0.029(3) 0.036(4) -0.006(3) -0.025(3) 0.011(3)
C96 0.045(4) 0.022(3) 0.030(3) -0.003(2) -0.009(3) 0.003(3)
C97 0.092(9) 0.044(5) 0.119(11) 0.014(6) -0.053(8) -0.013(6)
C98 0.086(8) 0.040(4) 0.067(6) -0.011(4) -0.017(6) -0.012(5)
C99 0.090(9) 0.048(5) 0.080(8) 0.008(5) -0.020(6) -0.009(5)
C100 0.154(16) 0.055(6) 0.085(10) -0.019(6) -0.015(10) -0.002(8)
C101 0.066(6) 0.065(6) 0.041(5) 0.004(4) -0.009(4) -0.004(5)
C102 0.057(5) 0.038(4) 0.047(5) -0.003(3) -0.014(4) -0.010(4)
C103 0.045(5) 0.043(4) 0.061(5) -0.003(4) -0.016(4) -0.005(3)
C104 0.056(6) 0.066(6) 0.052(5) 0.005(4) -0.005(4) -0.032(5)

loop_
_atom_type_symbol
_atom_type_description
_atom_type_scat_dispersion_real
_atom_type_scat_dispersion_imag
_atom_type_scat_source
C C 0.0181 0.0091 'International Tables Vol C Tables 4.2.6.8 and 6.1.1.4'
H H 0.0000 0.0000 'International Tables Vol C Tables 4.2.6.8 and 6.1.1.4'
Cl Cl 0.3639 0.7018 'International Tables Vol C Tables 4.2.6.8 and 6.1.1.4'
N N 0.0311 0.0180 'International Tables Vol C Tables 4.2.6.8 and 6.1.1.4'
O O 0.0492 0.0322 'International Tables Vol C Tables 4.2.6.8 and 6.1.1.4'
U U -4.3638 13.4090 'International Tables Vol C Tables 4.2.6.8 and 6.1.1.4'

loop_
_exptl_crystal_face_index_h
_exptl_crystal_face_index_k
_exptl_crystal_face_index_l
_exptl_crystal_face_perp_dist
1 -5 -14 0.0377
5 2 -8 0.0297
6 9 3 0.0387
6 -4 -6 0.0337
4 -9 3 0.0380
-6 4 6 0.0664
-2 9 -7 0.0270
-5 -10 0 0.0615
7 5 4 0.0436
-3 -10 -11 0.0550
1 -9 8 0.0557
1 12 -2 0.0323
0 0 14 0.0548

loop_
_geom_angle_atom_site_label_1
_geom_angle_atom_site_label_2
_geom_angle_atom_site_label_3
_geom_angle
O2 U1 O1 156.34(16)
O2 U1 N2 74.98(17)
O1 U1 N2 115.79(16)
O2 U1 O5 79.85(16)
O1 U1 O5 77.62(16)
N2 U1 O5 131.94(16)
O2 U1 N4 103.46(16)
O1 U1 N4 100.09(16)
N2 U1 N4 60.14(16)
O5 U1 N4 167.60(16)
O2 U1 N1 96.34(17)
O1 U1 N1 72.44(17)
N2 U1 N1 63.95(16)
O5 U1 N1 79.24(15)
N4 U1 N1 111.91(16)
O2 U1 Cl1 88.31(12)
O1 U1 Cl1 95.97(11)
N2 U1 Cl1 135.47(11)
O5 U1 Cl1 82.87(11)
N4 U1 Cl1 85.27(12)
N1 U1 Cl1 160.38(11)
O2 U1 U2 114.51(11)
O1 U1 U2 82.99(11)
N2 U1 U2 41.92(13)
O5 U1 U2 150.56(11)
N4 U1 U2 38.58(11)
N1 U1 U2 73.86(11)
Cl1 U1 U2 121.37(3)
O4 U2 O3 173.21(17)
O4 U2 N4 75.43(17)
O3 U2 N4 111.09(15)
O4 U2 O6 89.24(17)
O3 U2 O6 87.24(15)
N4 U2 O6 135.21(17)
O4 U2 N3 110.28(18)
O3 U2 N3 72.04(16)
N4 U2 N3 64.33(17)
O6 U2 N3 156.98(16)
O4 U2 N2 93.59(16)
O3 U2 N2 91.58(16)
N4 U2 N2 58.93(16)
O6 U2 N2 80.93(15)
N3 U2 N2 108.85(16)
O4 U2 Cl2 88.09(13)
O3 U2 Cl2 85.82(12)
N4 U2 Cl2 134.77(13)
O6 U2 Cl2 85.06(12)
N3 U2 Cl2 83.58(12)
N2 U2 Cl2 165.87(12)
O4 U2 U1 109.97(13)
O3 U2 U1 76.81(11)
N4 U2 U1 39.99(11)
O6 U2 U1 115.51(11)
N3 U2 U1 70.19(12)
N2 U2 U1 38.80(10)
Cl2 U2 U1 151.89(4)
O8 U3 O7 167.90(18)
O8 U3 N6 74.06(16)
O7 U3 N6 110.73(16)
O8 U3 O11 81.85(16)
O7 U3 O11 103.41(16)
N6 U3 O11 123.32(16)
O8 U3 N5 100.80(17)
O7 U3 N5 72.74(16)
N6 U3 N5 63.82(16)
O11 U3 N5 172.85(16)
O8 U3 N8 102.73(16)
O7 U3 N8 89.08(16)
N6 U3 N8 59.02(16)
O11 U3 N8 78.33(15)
N5 U3 N8 107.33(15)
O8 U3 Cl3 89.32(12)
O7 U3 Cl3 81.01(12)
N6 U3 Cl3 147.67(13)
O11 U3 Cl3 79.93(12)
N5 U3 Cl3 93.41(11)
N8 U3 Cl3 153.27(10)
O8 U3 U4 110.86(11)
O7 U3 U4 76.88(12)
N6 U3 U4 38.97(12)
O11 U3 U4 116.26(11)
N5 U3 U4 69.17(11)
N8 U3 U4 38.18(10)
Cl3 U3 U4 155.06(4)
O10 U4 O9 157.87(17)
O10 U4 N8 73.88(17)
O9 U4 N8 115.40(16)
O10 U4 O12 81.28(16)
O9 U4 O12 77.75(16)
N8 U4 O12 130.76(15)
O10 U4 N6 103.04(16)
O9 U4 N6 98.84(16)
N8 U4 N6 59.80(16)
O12 U4 N6 169.40(15)
O10 U4 N7 96.51(16)
O9 U4 N7 72.21(16)
N8 U4 N7 64.20(15)
O12 U4 N7 77.58(15)
N6 U4 N7 111.17(15)
O10 U4 Cl4 88.97(12)
O9 U4 Cl4 95.47(11)
N8 U4 Cl4 136.63(12)
O12 U4 Cl4 83.23(11)
N6 U4 Cl4 87.14(11)
N7 U4 Cl4 158.96(11)
O10 U4 U3 111.63(11)
O9 U4 U3 83.87(11)
N8 U4 U3 40.08(12)
O12 U4 U3 149.09(11)
N6 U4 U3 38.15(11)
N7 U4 U3 73.21(11)
Cl4 U4 U3 123.47(3)
C1 O1 U1 137.3(4)
C20 O2 U1 138.9(4)
C21 O3 U2 140.1(4)
C40 O4 U2 142.3(4)
C41 O5 C44 108.0(5)
C41 O5 U1 127.8(4)
C44 O5 U1 123.9(4)
C48 O6 C45 107.9(5)
C48 O6 U2 118.2(4)
C45 O6 U2 124.0(4)
C49 O7 U3 139.0(4)
C68 O8 U3 139.9(4)
C69 O9 U4 138.3(4)
C88 O10 U4 140.3(4)
C92 O11 C89 104.4(6)
C92 O11 U3 123.0(5)
C89 O11 U3 124.4(4)
C93 O12 C96 108.3(5)
C93 O12 U4 124.2(4)
C96 O12 U4 127.5(4)
C100 O13 C97 110.2(10)
C101 O14 C104 108.8(8)
C7 N1 C8 119.0(5)
C7 N1 U1 126.3(4)
C8 N1 U1 114.5(4)
C13 N2 C14 116.0(5)
C13 N2 U1 116.3(3)
C14 N2 U1 105.6(3)
C13 N2 U2 116.5(4)
C14 N2 U2 100.8(3)
U1 N2 U2 99.28(18)
C27 N3 C28 119.1(5)
C27 N3 U2 129.5(4)
C28 N3 U2 111.3(4)
C33 N4 C34 116.0(5)
C33 N4 U2 111.5(4)
C34 N4 U2 109.1(4)
C33 N4 U1 119.2(3)
C34 N4 U1 98.0(3)
U2 N4 U1 101.43(17)
C55 N5 C56 119.7(5)
C55 N5 U3 127.1(4)
C56 N5 U3 112.9(4)
C61 N6 C62 118.4(5)
C61 N6 U3 114.3(4)
C62 N6 U3 106.5(3)
C61 N6 U4 113.6(3)
C62 N6 U4 99.1(3)
U3 N6 U4 102.87(18)
C75 N7 C76 118.6(5)
C75 N7 U4 127.4(4)
C76 N7 U4 114.0(4)
C81 N8 C82 115.2(5)
C81 N8 U4 116.2(3)
C82 N8 U4 106.3(3)
C81 N8 U3 116.1(4)
C82 N8 U3 99.1(3)
U4 N8 U3 101.74(18)
O1 C1 C2 119.8(6)
O1 C1 C6 121.5(6)
C2 C1 C6 118.7(6)
C3 C2 C1 121.3(6)
C3 C2 H2 119.3
C1 C2 H2 119.3
C2 C3 C4 119.8(7)
C2 C3 H3 120.1
C4 C3 H3 120.1
C5 C4 C3 120.3(6)
C5 C4 H4 119.8
C3 C4 H4 119.8
C4 C5 C6 120.7(6)
C4 C5 H5 119.6
C6 C5 H5 119.6
C5 C6 C1 119.0(6)
C5 C6 C7 117.9(6)
C1 C6 C7 123.0(5)
N1 C7 C6 127.0(6)
N1 C7 H7 116.5
C6 C7 H7 116.5
C9 C8 C13 121.3(6)
C9 C8 N1 124.2(5)
C13 C8 N1 114.5(5)
C10 C9 C8 120.1(6)
C10 C9 H9 120.0
C8 C9 H9 120.0
C9 C10 C11 120.3(6)
C9 C10 H10 119.8
C11 C10 H10 119.8
C12 C11 C10 119.8(6)
C12 C11 H11 120.1
C10 C11 H11 120.1
C11 C12 C13 121.0(6)
C11 C12 H12 119.5
C13 C12 H12 119.5
N2 C13 C12 125.2(5)
N2 C13 C8 117.2(5)
C12 C13 C8 117.5(6)
N2 C14 C15 116.2(5)
N2 C14 C34 107.5(4)
C15 C14 C34 107.7(5)
N2 C14 H14 108.4
C15 C14 H14 108.4
C34 C14 H14 108.4
C16 C15 C20 117.1(6)
C16 C15 C14 120.6(5)
C20 C15 C14 122.0(5)
C17 C16 C15 121.7(6)
C17 C16 H16 119.1
C15 C16 H16 119.1
C16 C17 C18 119.8(6)
C16 C17 H17 120.1
C18 C17 H17 120.1
C19 C18 C17 120.0(7)
C19 C18 H18 120.0
C17 C18 H18 120.0
C18 C19 C20 120.2(6)
C18 C19 H19 119.9
C20 C19 H19 119.9
O2 C20 C19 119.9(5)
O2 C20 C15 118.9(5)
C19 C20 C15 121.0(5)
O3 C21 C22 119.9(6)
O3 C21 C26 120.8(5)
C22 C21 C26 119.3(6)
C23 C22 C21 120.5(7)
C23 C22 H22 119.8
C21 C22 H22 119.8
C22 C23 C24 121.2(7)
C22 C23 H23 119.4
C24 C23 H23 119.4
C25 C24 C23 119.6(7)
C25 C24 H24 120.2
C23 C24 H24 120.2
C24 C25 C26 121.1(7)
C24 C25 H25 119.4
C26 C25 H25 119.4
C21 C26 C25 118.3(6)
C21 C26 C27 123.6(6)
C25 C26 C27 118.0(6)
N3 C27 C26 125.3(6)
N3 C27 H27 117.4
C26 C27 H27 117.4
C29 C28 N3 125.1(6)
C29 C28 C33 120.3(5)
N3 C28 C33 114.5(5)
C28 C29 C30 120.3(6)
C28 C29 H29 119.8
C30 C29 H29 119.8
C31 C30 C29 119.3(6)
C31 C30 H30 120.3
C29 C30 H30 120.3
C32 C31 C30 121.3(6)
C32 C31 H31 119.4
C30 C31 H31 119.4
C31 C32 C33 120.6(6)
C31 C32 H32 119.7
C33 C32 H32 119.7
C32 C33 N4 126.3(6)
C32 C33 C28 118.1(6)
N4 C33 C28 115.6(5)
N4 C34 C35 114.8(5)
N4 C34 C14 107.6(5)
C35 C34 C14 108.8(5)
N4 C34 H34 108.5
C35 C34 H34 108.5
C14 C34 H34 108.5
C36 C35 C40 119.4(6)
C36 C35 C34 121.3(7)
C40 C35 C34 119.2(6)
C35 C36 C37 121.5(8)
C35 C36 H36 119.3
C37 C36 H36 119.3
C38 C37 C36 119.2(8)
C38 C37 H37 120.4
C36 C37 H37 120.4
C37 C38 C39 121.0(7)
C37 C38 H38 119.5
C39 C38 H38 119.5
C38 C39 C40 119.1(8)
C38 C39 H39 120.5
C40 C39 H39 120.5
O4 C40 C35 120.1(6)
O4 C40 C39 120.0(7)
C35 C40 C39 119.8(7)
O5 C41 C42 104.6(7)
O5 C41 H41A 110.8
C42 C41 H41A 110.8
O5 C41 H41B 110.8
C42 C41 H41B 110.8
H41A C41 H41B 108.9
C43 C42 C41 104.0(8)
C43 C42 H42A 111.0
C41 C42 H42A 111.0
C43 C42 H42B 111.0
C41 C42 H42B 111.0
H42A C42 H42B 109.0
C42 C43 C44 105.3(7)
C42 C43 H43A 110.7
C44 C43 H43A 110.7
C42 C43 H43B 110.7
C44 C43 H43B 110.7
H43A C43 H43B 108.8
O5 C44 C43 105.0(7)
O5 C44 H44A 110.8
C43 C44 H44A 110.8
O5 C44 H44B 110.8
C43 C44 H44B 110.8
H44A C44 H44B 108.8
O6 C45 C46 106.0(6)
O6 C45 H45A 110.5
C46 C45 H45A 110.5
O6 C45 H45B 110.5
C46 C45 H45B 110.5
H45A C45 H45B 108.7
C45 C46 C47 102.6(6)
C45 C46 H46A 111.3
C47 C46 H46A 111.3
C45 C46 H46B 111.3
C47 C46 H46B 111.3
H46A C46 H46B 109.2
C48 C47 C46 100.7(7)
C48 C47 H47A 111.6
C46 C47 H47A 111.6
C48 C47 H47B 111.6
C46 C47 H47B 111.6
H47A C47 H47B 109.4
O6 C48 C47 104.1(6)
O6 C48 H48A 110.9
C47 C48 H48A 110.9
O6 C48 H48B 110.9
C47 C48 H48B 110.9
H48A C48 H48B 109.0
O7 C49 C50 119.7(6)
O7 C49 C54 121.7(5)
C50 C49 C54 118.5(6)
C51 C50 C49 120.1(6)
C51 C50 H50 120.0
C49 C50 H50 120.0
C50 C51 C52 122.2(6)
C50 C51 H51 118.9
C52 C51 H51 118.9
C51 C52 C53 117.6(6)
C51 C52 H52 121.2
C53 C52 H52 121.2
C54 C53 C52 121.7(6)
C54 C53 H53 119.1
C52 C53 H53 119.1
C53 C54 C49 119.8(6)
C53 C54 C55 117.6(6)
C49 C54 C55 122.3(6)
N5 C55 C54 127.2(6)
N5 C55 H55 116.4
C54 C55 H55 116.4
C57 C56 C61 121.4(5)
C57 C56 N5 123.4(6)
C61 C56 N5 115.1(5)
C56 C57 C58 119.1(6)
C56 C57 H57 120.5
C58 C57 H57 120.5
C59 C58 C57 119.9(6)
C59 C58 H58 120.0
C57 C58 H58 120.0
C58 C59 C60 121.8(6)
C58 C59 H59 119.1
C60 C59 H59 119.1
C59 C60 C61 119.1(6)
C59 C60 H60 120.5
C61 C60 H60 120.5
C56 C61 N6 116.5(5)
C56 C61 C60 118.6(5)
N6 C61 C60 124.8(6)
N6 C62 C63 115.0(5)
N6 C62 C82 106.7(4)
C63 C62 C82 109.0(4)
N6 C62 H62 108.6
C63 C62 H62 108.6
C82 C62 H62 108.6
C64 C63 C68 119.0(6)
C64 C63 C62 119.9(5)
C68 C63 C62 120.9(5)
C63 C64 C65 120.2(6)
C63 C64 H64 119.9
C65 C64 H64 119.9
C66 C65 C64 120.6(6)
C66 C65 H65 119.7
C64 C65 H65 119.7
C65 C66 C67 119.7(6)
C65 C66 H66 120.1
C67 C66 H66 120.1
C66 C67 C68 120.4(6)
C66 C67 H67 119.8
C68 C67 H67 119.8
O8 C68 C67 119.5(6)
O8 C68 C63 120.4(5)
C67 C68 C63 120.1(6)
O9 C69 C70 119.7(5)
O9 C69 C74 121.2(5)
C70 C69 C74 119.1(6)
C71 C70 C69 121.1(6)
C71 C70 H70 119.5
C69 C70 H70 119.5
C70 C71 C72 120.4(6)
C70 C71 H71 119.8
C72 C71 H71 119.8
C73 C72 C71 119.0(6)
C73 C72 H72 120.5
C71 C72 H72 120.5
C72 C73 C74 121.5(6)
C72 C73 H73 119.2
C74 C73 H73 119.2
C73 C74 C69 118.9(6)
C73 C74 C75 117.6(5)
C69 C74 C75 123.4(5)
N7 C75 C74 126.2(6)
N7 C75 H75 116.9
C74 C75 H75 116.9
C77 C76 C81 121.7(5)
C77 C76 N7 124.0(5)
C81 C76 N7 114.3(5)
C76 C77 C78 120.1(6)
C76 C77 H77 119.9
C78 C77 H77 119.9
C79 C78 C77 118.8(6)
C79 C78 H78 120.6
C77 C78 H78 120.6
C80 C79 C78 121.3(6)
C80 C79 H79 119.3
C78 C79 H79 119.4
C79 C80 C81 121.0(6)
C79 C80 H80 119.5
C81 C80 H80 119.5
C80 C81 N8 126.3(5)
C80 C81 C76 117.0(5)
N8 C81 C76 116.7(5)
N8 C82 C83 114.7(5)
N8 C82 C62 106.6(4)
C83 C82 C62 110.3(4)
N8 C82 H82 108.3
C83 C82 H82 108.3
C62 C82 H82 108.3
C84 C83 C88 119.9(6)
C84 C83 C82 120.8(5)
C88 C83 C82 119.3(5)
C83 C84 C85 120.8(6)
C83 C84 H84 119.6
C85 C84 H84 119.6
C86 C85 C84 119.9(6)
C86 C85 H85 120.1
C84 C85 H85 120.1
C85 C86 C87 120.1(6)
C85 C86 H86 119.9
C87 C86 H86 119.9
C86 C87 C88 120.6(6)
C86 C87 H87 119.7
C88 C87 H87 119.7
O10 C88 C87 120.2(5)
O10 C88 C83 121.0(6)
C87 C88 C83 118.7(6)
O11 C89 C90 104.0(7)
O11 C89 H89A 111.0
C90 C89 H89A 111.0
O11 C89 H89B 111.0
C90 C89 H89B 111.0
H89A C89 H89B 109.0
C91 C90 C89 103.4(7)
C91 C90 H90A 111.1
C89 C90 H90A 111.1
C91 C90 H90B 111.1
C89 C90 H90B 111.1
H90A C90 H90B 109.1
C90 C91 C92 106.1(7)
C90 C91 H91A 110.5
C92 C91 H91A 110.5
C90 C91 H91B 110.5
C92 C91 H91B 110.5
H91A C91 H91B 108.7
O11 C92 C91 105.4(7)
O11 C92 H92A 110.7
C91 C92 H92A 110.7
O11 C92 H92B 110.7
C91 C92 H92B 110.7
H92A C92 H92B 108.8
O12 C93 C94 104.6(6)
O12 C93 H93A 110.8
C94 C93 H93A 110.8
O12 C93 H93B 110.8
C94 C93 H93B 110.8
H93A C93 H93B 108.9
C93 C94 C95 102.2(6)
C93 C94 H94A 111.3
C95 C94 H94A 111.3
C93 C94 H94B 111.3
C95 C94 H94B 111.3
H94A C94 H94B 109.2
C96 C95 C94 102.3(6)
C96 C95 H95A 111.3
C94 C95 H95A 111.3
C96 C95 H95B 111.3
C94 C95 H95B 111.3
H95A C95 H95B 109.2
O12 C96 C95 106.0(6)
O12 C96 H96A 110.5
C95 C96 H96A 110.5
O12 C96 H96B 110.5
C95 C96 H96B 110.5
H96A C96 H96B 108.7
O13 C97 C98 105.2(11)
O13 C97 H97A 110.7
C98 C97 H97A 110.7
O13 C97 H97B 110.7
C98 C97 H97B 110.7
H97A C97 H97B 108.8
C97 C98 C99 100.7(11)
C97 C98 H98A 111.6
C99 C98 H98A 111.6
C97 C98 H98B 111.6
C99 C98 H98B 111.6
H98A C98 H98B 109.4
C100 C99 C98 102.8(11)
C100 C99 H99A 111.2
C98 C99 H99A 111.2
C100 C99 H99B 111.2
C98 C99 H99B 111.2
H99A C99 H99B 109.1
O13 C100 C99 102.3(12)
O13 C100 H10A 111.3
C99 C100 H10A 111.3
O13 C100 H10B 111.3
C99 C100 H10B 111.3
H10A C100 H10B 109.2
O14 C101 C102 107.4(9)
O14 C101 H1A 110.2
C102 C101 H1A 110.2
O14 C101 H1B 110.2
C102 C101 H1B 110.2
H1A C101 H1B 108.5
C101 C102 C103 101.7(7)
C101 C102 H2A 111.4
C103 C102 H2A 111.4
C101 C102 H2B 111.4
C103 C102 H2B 111.4
H2A C102 H2B 109.3
C104 C103 C102 101.0(8)
C104 C103 H3A 111.6
C102 C103 H3A 111.6
C104 C103 H3B 111.6
C102 C103 H3B 111.6
H3A C103 H3B 109.4
O14 C104 C103 106.9(8)
O14 C104 H4A 110.3
C103 C104 H4A 110.3
O14 C104 H4B 110.3
C103 C104 H4B 110.3
H4A C104 H4B 108.6

loop_
_geom_bond_atom_site_label_1
_geom_bond_atom_site_label_2
_geom_bond_distance
U1 O2 2.156(4)
U1 O1 2.170(4)
U1 N2 2.448(5)
U1 O5 2.454(4)
U1 N4 2.528(5)
U1 N1 2.559(5)
U1 Cl1 2.6670(13)
U1 U2 3.8557(3)
U2 O4 2.135(5)
U2 O3 2.154(4)
U2 N4 2.453(5)
U2 O6 2.465(4)
U2 N3 2.484(5)
U2 N2 2.610(5)
U2 Cl2 2.6608(17)
U3 O8 2.134(4)
U3 O7 2.146(4)
U3 N6 2.454(5)
U3 O11 2.471(5)
U3 N5 2.531(5)
U3 N8 2.546(5)
U3 Cl3 2.6844(15)
U3 U4 3.8720(3)
U4 O10 2.155(4)
U4 O9 2.175(4)
U4 N8 2.444(5)
U4 O12 2.447(4)
U4 N6 2.498(5)
U4 N7 2.538(5)
U4 Cl4 2.6850(14)
O1 C1 1.330(7)
O2 C20 1.355(7)
O3 C21 1.325(8)
O4 C40 1.363(9)
O5 C41 1.458(8)
O5 C44 1.467(8)
O6 C48 1.457(8)
O6 C45 1.480(8)
O7 C49 1.332(8)
O8 C68 1.351(8)
O9 C69 1.327(7)
O10 C88 1.334(7)
O11 C92 1.454(8)
O11 C89 1.457(9)
O12 C93 1.467(8)
O12 C96 1.473(7)
O13 C100 1.451(19)
O13 C97 1.454(18)
O14 C101 1.406(14)
O14 C104 1.426(15)
N1 C7 1.302(9)
N1 C8 1.422(8)
N2 C13 1.404(8)
N2 C14 1.467(7)
N3 C27 1.293(8)
N3 C28 1.418(8)
N4 C33 1.417(8)
N4 C34 1.482(8)
N5 C55 1.284(8)
N5 C56 1.427(7)
N6 C61 1.407(8)
N6 C62 1.489(8)
N7 C75 1.298(8)
N7 C76 1.456(7)
N8 C81 1.410(7)
N8 C82 1.479(7)
C1 C2 1.398(9)
C1 C6 1.417(9)
C2 C3 1.379(9)
C2 H2 0.9500
C3 C4 1.399(11)
C3 H3 0.9500
C4 C5 1.366(10)
C4 H4 0.9500
C5 C6 1.415(9)
C5 H5 0.9500
C6 C7 1.430(9)
C7 H7 0.9500
C8 C9 1.392(9)
C8 C13 1.418(8)
C9 C10 1.375(10)
C9 H9 0.9500
C10 C11 1.404(10)
C10 H10 0.9500
C11 C12 1.397(9)
C11 H11 0.9500
C12 C13 1.407(9)
C12 H12 0.9500
C14 C15 1.516(8)
C14 C34 1.588(8)
C14 H14 1.0000
C15 C16 1.411(8)
C15 C20 1.414(8)
C16 C17 1.389(10)
C16 H16 0.9500
C17 C18 1.392(9)
C17 H17 0.9500
C18 C19 1.387(9)
C18 H18 0.9500
C19 C20 1.396(9)
C19 H19 0.9500
C21 C22 1.407(9)
C21 C26 1.412(9)
C22 C23 1.373(11)
C22 H22 0.9500
C23 C24 1.391(11)
C23 H23 0.9500
C24 C25 1.368(10)
C24 H24 0.9500
C25 C26 1.429(10)
C25 H25 0.9500
C26 C27 1.435(9)
C27 H27 0.9500
C28 C29 1.388(9)
C28 C33 1.428(9)
C29 C30 1.393(9)
C29 H29 0.9500
C30 C31 1.386(10)
C30 H30 0.9500
C31 C32 1.381(9)
C31 H31 0.9500
C32 C33 1.396(8)
C32 H32 0.9500
C34 C35 1.520(7)
C34 H34 1.0000
C35 C36 1.376(10)
C35 C40 1.399(11)
C36 C37 1.386(10)
C36 H36 0.9500
C37 C38 1.377(14)
C37 H37 0.9500
C38 C39 1.396(13)
C38 H38 0.9500
C39 C40 1.402(9)
C39 H39 0.9500
C41 C42 1.475(12)
C41 H41A 0.9900
C41 H41B 0.9900
C42 C43 1.457(16)
C42 H42A 0.9900
C42 H42B 0.9900
C43 C44 1.509(12)
C43 H43A 0.9900
C43 H43B 0.9900
C44 H44A 0.9900
C44 H44B 0.9900
C45 C46 1.514(10)
C45 H45A 0.9900
C45 H45B 0.9900
C46 C47 1.525(12)
C46 H46A 0.9900
C46 H46B 0.9900
C47 C48 1.521(11)
C47 H47A 0.9900
C47 H47B 0.9900
C48 H48A 0.9900
C48 H48B 0.9900
C49 C50 1.405(9)
C49 C54 1.414(9)
C50 C51 1.369(10)
C50 H50 0.9500
C51 C52 1.395(10)
C51 H51 0.9500
C52 C53 1.396(10)
C52 H52 0.9500
C53 C54 1.380(10)
C53 H53 0.9500
C54 C55 1.455(8)
C55 H55 0.9500
C56 C57 1.393(9)
C56 C61 1.402(9)
C57 C58 1.398(9)
C57 H57 0.9500
C58 C59 1.379(10)
C58 H58 0.9500
C59 C60 1.388(9)
C59 H59 0.9500
C60 C61 1.417(8)
C60 H60 0.9500
C62 C63 1.520(8)
C62 C82 1.595(8)
C62 H62 1.0000
C63 C64 1.396(9)
C63 C68 1.409(9)
C64 C65 1.401(8)
C64 H64 0.9500
C65 C66 1.387(10)
C65 H65 0.9500
C66 C67 1.387(10)
C66 H66 0.9500
C67 C68 1.399(9)
C67 H67 0.9500
C69 C70 1.393(8)
C69 C74 1.417(8)
C70 C71 1.388(9)
C70 H70 0.9500
C71 C72 1.407(10)
C71 H71 0.9500
C72 C73 1.376(9)
C72 H72 0.9500
C73 C74 1.413(8)
C73 H73 0.9500
C74 C75 1.442(8)
C75 H75 0.9500
C76 C77 1.381(9)
C76 C81 1.411(8)
C77 C78 1.400(9)
C77 H77 0.9500
C78 C79 1.385(9)
C78 H78 0.9500
C79 C80 1.382(9)
C79 H79 0.9500
C80 C81 1.406(8)
C80 H80 0.9500
C82 C83 1.534(9)
C82 H82 1.0000
C83 C84 1.380(8)
C83 C88 1.416(8)
C84 C85 1.394(10)
C84 H84 0.9500
C85 C86 1.385(10)
C85 H85 0.9500
C86 C87 1.389(9)
C86 H86 0.9500
C87 C88 1.402(9)
C87 H87 0.9500
C89 C90 1.513(11)
C89 H89A 0.9900
C89 H89B 0.9900
C90 C91 1.511(13)
C90 H90A 0.9900
C90 H90B 0.9900
C91 C92 1.513(12)
C91 H91A 0.9900
C91 H91B 0.9900
C92 H92A 0.9900
C92 H92B 0.9900
C93 C94 1.508(10)
C93 H93A 0.9900
C93 H93B 0.9900
C94 C95 1.519(12)
C94 H94A 0.9900
C94 H94B 0.9900
C95 C96 1.515(10)
C95 H95A 0.9900
C95 H95B 0.9900
C96 H96A 0.9900
C96 H96B 0.9900
C97 C98 1.529(16)
C97 H97A 0.9900
C97 H97B 0.9900
C98 C99 1.535(17)
C98 H98A 0.9900
C98 H98B 0.9900
C99 C100 1.484(18)
C99 H99A 0.9900
C99 H99B 0.9900
C100 H10A 0.9900
C100 H10B 0.9900
C101 C102 1.494(14)
C101 H1A 0.9900
C101 H1B 0.9900
C102 C103 1.519(11)
C102 H2A 0.9900
C102 H2B 0.9900
C103 C104 1.509(12)
C103 H3A 0.9900
C103 H3B 0.9900
C104 H4A 0.9900
C104 H4B 0.9900

loop_
_geom_hbond_atom_site_label_D
_geom_hbond_atom_site_label_H
_geom_hbond_atom_site_label_A
_geom_hbond_distance_DH
_geom_hbond_distance_HA
_geom_hbond_distance_DA
_geom_hbond_angle_DHA
_geom_hbond_site_symmetry_A
C29 H29 Cl1 0.95 2.92 3.627(7) 132.5 2_655
C48 H48A Cl3 0.99 2.78 3.389(8) 120.2 1_545
C55 H55 Cl3 0.95 2.82 3.626(7) 143.7 2_666

loop_
_geom_torsion_atom_site_label_1
_geom_torsion_atom_site_label_2
_geom_torsion_atom_site_label_3
_geom_torsion_atom_site_label_4
_geom_torsion
U1 O1 C1 C2 -139.0(5)
U1 O1 C1 C6 41.3(9)
O1 C1 C2 C3 -179.5(6)
C6 C1 C2 C3 0.3(10)
C1 C2 C3 C4 1.5(11)
C2 C3 C4 C5 -0.3(11)
C3 C4 C5 C6 -2.6(10)
C4 C5 C6 C1 4.3(10)
C4 C5 C6 C7 -178.9(6)
O1 C1 C6 C5 176.7(6)
C2 C1 C6 C5 -3.1(9)
O1 C1 C6 C7 0.0(9)
C2 C1 C6 C7 -179.8(6)
C8 N1 C7 C6 179.7(6)
U1 N1 C7 C6 4.0(9)
C5 C6 C7 N1 164.8(6)
C1 C6 C7 N1 -18.5(10)
C7 N1 C8 C9 29.0(9)
U1 N1 C8 C9 -154.8(5)
C7 N1 C8 C13 -152.8(6)
U1 N1 C8 C13 23.4(6)
C13 C8 C9 C10 0.5(10)
N1 C8 C9 C10 178.6(6)
C8 C9 C10 C11 -1.7(10)
C9 C10 C11 C12 1.0(10)
C10 C11 C12 C13 0.9(10)
C14 N2 C13 C12 24.2(9)
U1 N2 C13 C12 149.2(5)
U2 N2 C13 C12 -94.2(7)
C14 N2 C13 C8 -157.6(5)
U1 N2 C13 C8 -32.5(7)
U2 N2 C13 C8 84.0(6)
C11 C12 C13 N2 176.2(6)
C11 C12 C13 C8 -2.0(9)
C9 C8 C13 N2 -177.1(6)
N1 C8 C13 N2 4.7(8)
C9 C8 C13 C12 1.4(9)
N1 C8 C13 C12 -176.9(5)
C13 N2 C14 C15 55.2(7)
U1 N2 C14 C15 -75.1(5)
U2 N2 C14 C15 -178.0(4)
C13 N2 C14 C34 176.0(5)
U1 N2 C14 C34 45.6(5)
U2 N2 C14 C34 -57.3(4)
N2 C14 C15 C16 -141.0(5)
C34 C14 C15 C16 98.3(6)
N2 C14 C15 C20 45.1(7)
C34 C14 C15 C20 -75.6(6)
C20 C15 C16 C17 2.5(9)
C14 C15 C16 C17 -171.7(5)
C15 C16 C17 C18 -1.8(9)
C16 C17 C18 C19 0.8(10)
C17 C18 C19 C20 -0.6(10)
U1 O2 C20 C19 -162.2(4)
U1 O2 C20 C15 14.7(9)
C18 C19 C20 O2 178.2(6)
C18 C19 C20 C15 1.4(9)
C16 C15 C20 O2 -179.1(5)
C14 C15 C20 O2 -5.1(8)
C16 C15 C20 C19 -2.3(8)
C14 C15 C20 C19 171.8(5)
U2 O3 C21 C22 -147.4(5)
U2 O3 C21 C26 34.3(9)
O3 C21 C22 C23 -177.3(6)
C26 C21 C22 C23 1.0(10)
C21 C22 C23 C24 0.5(11)
C22 C23 C24 C25 -0.8(11)
C23 C24 C25 C26 -0.4(11)
O3 C21 C26 C25 176.1(6)
C22 C21 C26 C25 -2.2(9)
O3 C21 C26 C27 -1.3(9)
C22 C21 C26 C27 -179.6(6)
C24 C25 C26 C21 1.9(10)
C24 C25 C26 C27 179.5(7)
C28 N3 C27 C26 175.7(6)
U2 N3 C27 C26 -7.6(9)
C21 C26 C27 N3 -7.6(10)
C25 C26 C27 N3 175.0(6)
C27 N3 C28 C29 33.5(8)
U2 N3 C28 C29 -143.8(5)
C27 N3 C28 C33 -148.3(6)
U2 N3 C28 C33 34.5(6)
N3 C28 C29 C30 179.7(5)
C33 C28 C29 C30 1.6(9)
C28 C29 C30 C31 -0.3(9)
C29 C30 C31 C32 -0.2(9)
C30 C31 C32 C33 -0.6(9)
C31 C32 C33 N4 -180.0(5)
C31 C32 C33 C28 1.8(8)
C34 N4 C33 C32 19.5(8)
U2 N4 C33 C32 145.2(5)
U1 N4 C33 C32 -97.2(6)
C34 N4 C33 C28 -162.2(5)
U2 N4 C33 C28 -36.5(6)
U1 N4 C33 C28 81.1(6)
C29 C28 C33 C32 -2.3(8)
N3 C28 C33 C32 179.4(5)
C29 C28 C33 N4 179.3(5)
N3 C28 C33 N4 0.9(7)
C33 N4 C34 C35 51.2(7)
U2 N4 C34 C35 -75.7(5)
U1 N4 C34 C35 179.2(4)
C33 N4 C34 C14 172.5(5)
U2 N4 C34 C14 45.6(5)
U1 N4 C34 C14 -59.5(4)
N2 C14 C34 N4 11.6(6)
C15 C14 C34 N4 137.6(5)
N2 C14 C34 C35 136.5(5)
C15 C14 C34 C35 -97.5(6)
N4 C34 C35 C36 -132.9(6)
C14 C34 C35 C36 106.5(7)
N4 C34 C35 C40 49.5(8)
C14 C34 C35 C40 -71.0(7)
C40 C35 C36 C37 -1.4(11)
C34 C35 C36 C37 -179.0(7)
C35 C36 C37 C38 -0.6(12)
C36 C37 C38 C39 1.5(12)
C37 C38 C39 C40 -0.4(12)
U2 O4 C40 C35 -16.0(11)
U2 O4 C40 C39 164.7(5)
C36 C35 C40 O4 -176.6(6)
C34 C35 C40 O4 1.0(10)
C36 C35 C40 C39 2.6(10)
C34 C35 C40 C39 -179.8(6)
C38 C39 C40 O4 177.5(6)
C38 C39 C40 C35 -1.7(11)
C44 O5 C41 C42 -24.4(9)
U1 O5 C41 C42 149.7(7)
O5 C41 C42 C43 36.0(13)
C41 C42 C43 C44 -33.8(15)
C41 O5 C44 C43 3.6(10)
U1 O5 C44 C43 -170.7(7)
C42 C43 C44 O5 18.8(14)
C48 O6 C45 C46 -0.5(9)
U2 O6 C45 C46 -145.3(6)
O6 C45 C46 C47 26.2(10)
C45 C46 C47 C48 -40.7(9)
C45 O6 C48 C47 -25.6(9)
U2 O6 C48 C47 121.5(6)
C46 C47 C48 O6 41.1(8)
U3 O7 C49 C50 -146.5(5)
U3 O7 C49 C54 37.0(9)
O7 C49 C50 C51 -174.8(6)
C54 C49 C50 C51 1.8(9)
C49 C50 C51 C52 -0.2(10)
C50 C51 C52 C53 -0.7(10)
C51 C52 C53 C54 -0.1(10)
C52 C53 C54 C49 1.7(10)
C52 C53 C54 C55 175.7(6)
O7 C49 C54 C53 174.0(6)
C50 C49 C54 C53 -2.5(9)
O7 C49 C54 C55 0.4(9)
C50 C49 C54 C55 -176.2(6)
C56 N5 C55 C54 173.1(6)
U3 N5 C55 C54 -0.5(9)
C53 C54 C55 N5 172.0(6)
C49 C54 C55 N5 -14.2(10)
C55 N5 C56 C57 30.6(9)
U3 N5 C56 C57 -154.9(5)
C55 N5 C56 C61 -146.8(6)
U3 N5 C56 C61 27.7(6)
C61 C56 C57 C58 0.7(9)
N5 C56 C57 C58 -176.5(6)
C56 C57 C58 C59 -2.2(10)
C57 C58 C59 C60 0.6(10)
C58 C59 C60 C61 2.5(9)
C57 C56 C61 N6 -173.4(5)
N5 C56 C61 N6 4.0(7)
C57 C56 C61 C60 2.4(8)
N5 C56 C61 C60 179.8(5)
C62 N6 C61 C56 -162.2(5)
U3 N6 C61 C56 -35.4(6)
U4 N6 C61 C56 82.3(5)
C62 N6 C61 C60 22.3(8)
U3 N6 C61 C60 149.1(5)
U4 N6 C61 C60 -93.3(6)
C59 C60 C61 C56 -4.0(8)
C59 C60 C61 N6 171.5(5)
C61 N6 C62 C63 55.2(7)
U3 N6 C62 C63 -75.2(5)
U4 N6 C62 C63 178.4(4)
C61 N6 C62 C82 176.3(5)
U3 N6 C62 C82 45.9(5)
U4 N6 C62 C82 -60.5(4)
N6 C62 C63 C64 -142.2(5)
C82 C62 C63 C64 98.0(6)
N6 C62 C63 C68 43.6(8)
C82 C62 C63 C68 -76.2(7)
C68 C63 C64 C65 0.8(9)
C62 C63 C64 C65 -173.6(6)
C63 C64 C65 C66 -1.0(10)
C64 C65 C66 C67 0.0(10)
C65 C66 C67 C68 1.2(10)
U3 O8 C68 C67 -165.7(5)
U3 O8 C68 C63 12.3(10)
C66 C67 C68 O8 176.6(6)
C66 C67 C68 C63 -1.4(10)
C64 C63 C68 O8 -177.6(6)
C62 C63 C68 O8 -3.3(9)
C64 C63 C68 C67 0.4(9)
C62 C63 C68 C67 174.7(6)
U4 O9 C69 C70 -144.8(5)
U4 O9 C69 C74 36.9(9)
O9 C69 C70 C71 -179.2(6)
C74 C69 C70 C71 -0.9(10)
C69 C70 C71 C72 0.2(10)
C70 C71 C72 C73 1.6(10)
C71 C72 C73 C74 -2.8(10)
C72 C73 C74 C69 2.1(10)
C72 C73 C74 C75 177.5(6)
O9 C69 C74 C73 178.0(6)
C70 C69 C74 C73 -0.2(9)
O9 C69 C74 C75 2.9(9)
C70 C69 C74 C75 -175.4(6)
C76 N7 C75 C74 177.6(5)
U4 N7 C75 C74 -2.0(9)
C73 C74 C75 N7 168.8(6)
C69 C74 C75 N7 -16.0(10)
C75 N7 C76 C77 23.7(9)
U4 N7 C76 C77 -156.6(5)
C75 N7 C76 C81 -155.8(6)
U4 N7 C76 C81 23.9(6)
C81 C76 C77 C78 -2.7(9)
N7 C76 C77 C78 177.9(6)
C76 C77 C78 C79 -0.7(10)
C77 C78 C79 C80 1.8(10)
C78 C79 C80 C81 0.6(10)
C79 C80 C81 N8 175.1(6)
C79 C80 C81 C76 -3.9(9)
C82 N8 C81 C80 21.8(8)
U4 N8 C81 C80 147.0(5)
U3 N8 C81 C80 -93.4(6)
C82 N8 C81 C76 -159.3(5)
U4 N8 C81 C76 -34.1(7)
U3 N8 C81 C76 85.5(5)
C77 C76 C81 C80 4.9(9)
N7 C76 C81 C80 -175.6(5)
C77 C76 C81 N8 -174.1(5)
N7 C76 C81 N8 5.4(8)
C81 N8 C82 C83 52.6(6)
U4 N8 C82 C83 -77.6(5)
U3 N8 C82 C83 177.3(4)
C81 N8 C82 C62 175.1(4)
U4 N8 C82 C62 44.9(5)
U3 N8 C82 C62 -60.3(4)
N6 C62 C82 N8 12.0(6)
C63 C62 C82 N8 136.8(5)
N6 C62 C82 C83 137.1(5)
C63 C62 C82 C83 -98.1(5)
N8 C82 C83 C84 -137.2(5)
C62 C82 C83 C84 102.5(6)
N8 C82 C83 C88 44.6(7)
C62 C82 C83 C88 -75.8(6)
C88 C83 C84 C85 -0.7(9)
C82 C83 C84 C85 -178.9(5)
C83 C84 C85 C86 0.9(9)
C84 C85 C86 C87 -1.0(10)
C85 C86 C87 C88 0.8(9)
U4 O10 C88 C87 -173.3(4)
U4 O10 C88 C83 6.3(9)
C86 C87 C88 O10 179.0(5)
C86 C87 C88 C83 -0.6(9)
C84 C83 C88 O10 -179.1(5)
C82 C83 C88 O10 -0.9(8)
C84 C83 C88 C87 0.5(9)
C82 C83 C88 C87 178.8(5)
C92 O11 C89 C90 41.9(8)
U3 O11 C89 C90 -169.0(5)
O11 C89 C90 C91 -32.7(8)
C89 C90 C91 C92 11.9(9)
C89 O11 C92 C91 -34.1(8)
U3 O11 C92 C91 176.3(5)
C90 C91 C92 O11 13.1(9)
C96 O12 C93 C94 -19.8(7)
U4 O12 C93 C94 161.6(4)
O12 C93 C94 C95 37.2(7)
C93 C94 C95 C96 -40.0(8)
C93 O12 C96 C95 -5.6(7)
U4 O12 C96 C95 172.9(4)
C94 C95 C96 O12 28.4(7)
C100 O13 C97 C98 0.7(12)
O13 C97 C98 C99 24.4(10)
C97 C98 C99 C100 -40.7(12)
C97 O13 C100 C99 -26.6(13)
C98 C99 C100 O13 41.6(13)
C104 O14 C101 C102 12.8(11)
O14 C101 C102 C103 -31.6(10)
C101 C102 C103 C104 36.6(9)
C101 O14 C104 C103 11.7(11)
C102 C103 C104 O14 -30.5(10)
